data_7240813
loop_
_publ_author_name
'Medviediev, Volodymyr'
'Shishkina, Svitlana V.'
'Ribalka, Andrii'
'Zar\;eba, Jan Kazimierz'
'Drozd, Marek'
'Daszkiewicz, Marek'

_publ_section_title
;
 Revisiting 2-chloro-4-nitroaniline: analysis of intricate supramolecular
 ordering of a triclinic polymorph featuring high Z value and strong
 second harmonic generation
;
_journal_name_full CrystEngComm
_journal_paper_doi 10.1039/D0CE00582G
_journal_year 2020
_chemical_formula_moiety 'C6 H5 Cl N2 O2'
_chemical_formula_sum 'C6 H5 Cl N2 O2'
_chemical_formula_weight 172.57
_chemical_name_systematic 2-Chloro-4-nitroaniline
_space_group_crystal_system triclinic
_space_group_IT_number 1
_space_group_name_Hall 'P 1'
_space_group_name_H-M_alt 'P 1'
_atom_sites_solution_hydrogens geom
_atom_sites_solution_primary direct
_audit_creation_date 2019-08-28
_audit_creation_method
;
Olex2 1.2
(compiled 2018.05.29 svn.r3508 for OlexSys, GUI svn.r5506)
;
_audit_update_record
;
2020-01-16 deposited with the CCDC.	2020-07-01 downloaded from the CCDC.
;
_cell_angle_alpha 89.503(4)
_cell_angle_beta 88.612(4)
_cell_angle_gamma 86.402(4)
_cell_formula_units_Z 8
_cell_length_a 3.77550(19)
_cell_length_b 13.5798(7)
_cell_length_c 28.5543(14)
_cell_measurement_reflns_used 4893
_cell_measurement_temperature 295(1)
_cell_measurement_theta_max 26.0560
_cell_measurement_theta_min 3.0290
_cell_volume 1460.64(13)
_computing_cell_refinement
;
CrysAlisPro, Agilent Technologies,
Version 1.171.37.35h (release 09-02-2015 CrysAlis171 .NET)
(compiled Feb  9 2015,16:26:32)
;
_computing_data_collection
;
CrysAlisPro, Agilent Technologies,
Version 1.171.37.35h (release 09-02-2015 CrysAlis171 .NET)
(compiled Feb  9 2015,16:26:32)
;
_computing_data_reduction
;
CrysAlisPro, Agilent Technologies,
Version 1.171.37.35h (release 09-02-2015 CrysAlis171 .NET)
(compiled Feb  9 2015,16:26:32)
;
_computing_molecular_graphics 'Olex2 (Dolomanov et al., 2009)'
_computing_publication_material 'Olex2 (Dolomanov et al., 2009)'
_computing_structure_refinement 'ShelXL (Sheldrick, 2015)'
_computing_structure_solution 'ShelXS (Sheldrick, 2008)'
_diffrn_ambient_temperature 295(1)
_diffrn_detector 'CCD plate'
_diffrn_detector_area_resol_mean 8.4350
_diffrn_detector_type 'Sapphire1, long nozzle'
_diffrn_measured_fraction_theta_full 0.992
_diffrn_measured_fraction_theta_max 0.992
_diffrn_measurement_details
;
#__ type_ start__ end____ width___ exp.time_
  1 omega  -43.00   80.00   0.5000   80.0000
omega____ theta____ kappa____ phi______ frames
    -       31.0000  -84.0000  -20.0000 246

#__ type_ start__ end____ width___ exp.time_
  2 omega  -10.00   70.00   0.5000   80.0000
omega____ theta____ kappa____ phi______ frames
    -       31.0000   45.0000  170.0000 160

#__ type_ start__ end____ width___ exp.time_
  3 omega  -65.00   90.00   0.5000   80.0000
omega____ theta____ kappa____ phi______ frames
    -       31.0000   20.0000  -20.0000 310

#__ type_ start__ end____ width___ exp.time_
  4 omega  -15.00   60.00   0.5000   80.0000
omega____ theta____ kappa____ phi______ frames
    -       31.0000  -84.0000  170.0000 150

#__ type_ start__ end____ width___ exp.time_
  5 omega  -30.00   40.00   0.5000   80.0000
omega____ theta____ kappa____ phi______ frames
    -       31.0000  -84.0000  260.0000 140

#__ type_ start__ end____ width___ exp.time_
  6 omega  -15.00   90.00   0.5000   80.0000
omega____ theta____ kappa____ phi______ frames
    -       28.0000   55.0000   45.0000 210

#__ type_ start__ end____ width___ exp.time_
  7 omega    0.00   67.00   0.5000   80.0000
omega____ theta____ kappa____ phi______ frames
    -       29.7560  -38.0000  150.0000 134

#__ type_ start__ end____ width___ exp.time_
  8 omega  -41.00   -1.00   0.5000   80.0000
omega____ theta____ kappa____ phi______ frames
    -       29.7561   38.0000   60.0000 80

#__ type_ start__ end____ width___ exp.time_
  9 omega    0.00   71.00   0.5000   80.0000
omega____ theta____ kappa____ phi______ frames
    -       29.7560   77.0000  120.0000 142

#__ type_ start__ end____ width___ exp.time_
 10 omega  -19.00   49.00   0.5000   80.0000
omega____ theta____ kappa____ phi______ frames
    -       29.7560   77.0000    0.0000 136

#__ type_ start__ end____ width___ exp.time_
 11 omega   49.00   90.00   0.5000   80.0000
omega____ theta____ kappa____ phi______ frames
    -       29.7560  179.0000   90.0000 82

#__ type_ start__ end____ width___ exp.time_
 12 omega  -65.00  -56.00   0.5000   80.0000
omega____ theta____ kappa____ phi______ frames
    -      -30.0690  179.0000   30.0000 18

#__ type_ start__ end____ width___ exp.time_
 13 omega  -63.00   -6.00   0.5000   80.0000
omega____ theta____ kappa____ phi______ frames
    -      -30.0686   38.0000  120.0000 114

#__ type_ start__ end____ width___ exp.time_
 14 omega  -30.00   66.00   0.5000   80.0000
omega____ theta____ kappa____ phi______ frames
    -      -30.0686   38.0000  -30.0000 192
;
_diffrn_measurement_device 'four-circle diffractometer'
_diffrn_measurement_device_type 'Xcalibur, Sapphire1, long nozzle'
_diffrn_measurement_method '\w scans'
_diffrn_orient_matrix_UB_11 -0.0339645000
_diffrn_orient_matrix_UB_12 -0.0506034000
_diffrn_orient_matrix_UB_13 -0.0017425000
_diffrn_orient_matrix_UB_21 0.0084041000
_diffrn_orient_matrix_UB_22 0.0038274000
_diffrn_orient_matrix_UB_23 -0.0247863000
_diffrn_orient_matrix_UB_31 0.1850138000
_diffrn_orient_matrix_UB_32 -0.0127958000
_diffrn_orient_matrix_UB_33 0.0002058000
_diffrn_radiation_monochromator graphite
_diffrn_radiation_probe x-ray
_diffrn_radiation_type MoK\a
_diffrn_radiation_wavelength 0.71073
_diffrn_reflns_av_R_equivalents 0.0556
_diffrn_reflns_av_unetI/netI 0.0805
_diffrn_reflns_Laue_measured_fraction_full 0.992
_diffrn_reflns_Laue_measured_fraction_max 0.992
_diffrn_reflns_limit_h_max 4
_diffrn_reflns_limit_h_min -4
_diffrn_reflns_limit_k_max 16
_diffrn_reflns_limit_k_min -16
_diffrn_reflns_limit_l_max 33
_diffrn_reflns_limit_l_min -33
_diffrn_reflns_number 17888
_diffrn_reflns_point_group_measured_fraction_full 0.906
_diffrn_reflns_point_group_measured_fraction_max 0.906
_diffrn_reflns_theta_full 24.998
_diffrn_reflns_theta_max 24.998
_diffrn_reflns_theta_min 2.607
_diffrn_source 'Enhance (Mo) X-ray Source'
_exptl_absorpt_coefficient_mu 0.468
_exptl_absorpt_correction_T_max 1.00000
_exptl_absorpt_correction_T_min 0.64116
_exptl_absorpt_correction_type multi-scan
_exptl_absorpt_process_details
;
CrysAlisPro, Agilent Technologies,
Version 1.171.37.35h (release 09-02-2015 CrysAlis171 .NET)
(compiled Feb  9 2015,16:26:32)
Empirical absorption correction using spherical harmonics,
 implemented in SCALE3 ABSPACK scaling algorithm.
;
_exptl_crystal_colour yellow
_exptl_crystal_colour_primary yellow
_exptl_crystal_density_diffrn 1.569
_exptl_crystal_description needle
_exptl_crystal_F_000 704
_exptl_crystal_preparation SHG
_exptl_crystal_recrystallization_method 'Re-crystallisation from solvent: Methanol'
_exptl_crystal_size_max 0.7
_exptl_crystal_size_mid 0.15
_exptl_crystal_size_min 0.1
_refine_diff_density_max 0.669
_refine_diff_density_min -0.297
_refine_diff_density_rms 0.071
_refine_ls_abs_structure_details
;
 Flack x determined using 2021 quotients [(I+)-(I-)]/[(I+)+(I-)]
 (Parsons, Flack and Wagner, Acta Cryst. B69 (2013) 249-259).
;
_refine_ls_abs_structure_Flack -0.01(5)
_refine_ls_extinction_method none
_refine_ls_goodness_of_fit_ref 1.050
_refine_ls_hydrogen_treatment constr
_refine_ls_matrix_type full
_refine_ls_number_parameters 793
_refine_ls_number_reflns 9363
_refine_ls_number_restraints 3
_refine_ls_restrained_S_all 1.050
_refine_ls_R_factor_all 0.1238
_refine_ls_R_factor_gt 0.0773
_refine_ls_shift/su_max <0.001
_refine_ls_shift/su_mean <0.001
_refine_ls_structure_factor_coef Fsqd
_refine_ls_weighting_details 'w=1/[\s^2^(Fo^2^)+(0.0832P)^2^+0.9976P] where P=(Fo^2^+2Fc^2^)/3'
_refine_ls_weighting_scheme calc
_refine_ls_wR_factor_gt 0.1690
_refine_ls_wR_factor_ref 0.1877
_reflns_Friedel_coverage 0.825
_reflns_Friedel_fraction_full 0.819
_reflns_Friedel_fraction_max 0.819
_reflns_number_gt 6211
_reflns_number_total 9363
_reflns_threshold_expression 'I > 2\s(I)'
_cod_data_source_file d0ce00582g2.cif
_cod_data_source_block v263_6b
_cod_original_cell_volume 1460.65(13)
_cod_database_code 7240813
_shelx_shelxl_version_number 2018/3
_shelx_space_group_comment
;
The symmetry employed for this shelxl refinement is uniquely defined
by the following loop, which should always be used as a source of
symmetry information in preference to the above space-group names.
They are only intended as comments.
;
_shelx_estimated_absorpt_t_max 0.955
_shelx_estimated_absorpt_t_min 0.735
_reflns_odcompleteness_completeness 91.23
_reflns_odcompleteness_iscentric 1
_reflns_odcompleteness_theta 28.21
_olex2_refinement_description
;
1. Fixed Uiso
 At 1.2 times of:
  All C(H) groups, All N(H,H) groups
2.a Aromatic/amide H refined with riding coordinates:
 C3A(H3A), C5A(H5A), C6A(H6A), C3B(H3B), C5B(H5B), C6B(H6B), C3C(H3C),
 C5C(H5C), C6C(H6C), C3D(H3D), C5D(H5D), C6D(H6D), C3E(H3E), C5E(H5E), C6E(H6E),
  C3F(H3F), C5F(H5F), C6F(H6F), C3G(H3G), C5G(H5G), C6G(H6G), C3H(H3H),
 C5H(H5H), C6H(H6H)
2.b X=CH2 refined with riding coordinates:
 N1A(H1AB,H1AA), N1B(H1BA,H1BB), N1C(H1CB,H1CA), N1D(H1DA,H1DB), N1E(H1EB,
 H1EA), N1F(H1FA,H1FB), N1G(H1GB,H1GA), N1H(H1HA,H1HB)
;
_olex2_date_sample_data_collection 2016-11-23
_olex2_submission_special_instructions 'No special instructions were received'

loop_
_space_group_symop_operation_xyz
'x, y, z'

loop_
_atom_site_label
_atom_site_type_symbol
_atom_site_fract_x
_atom_site_fract_y
_atom_site_fract_z
_atom_site_U_iso_or_equiv
_atom_site_adp_type
_atom_site_occupancy
_atom_site_site_symmetry_order
_atom_site_calc_flag
_atom_site_refinement_flags_posn
_atom_site_refinement_flags_adp
_atom_site_refinement_flags_occupancy
_atom_site_disorder_assembly
_atom_site_disorder_group
Cl1A Cl 0.1892(9) 0.1230(2) 0.21183(13) 0.0708(10) Uani 1 1 d . . . . .
O1A O 0.346(3) 0.4306(7) 0.1062(3) 0.083(3) Uani 1 1 d . . . . .
O2A O 0.115(3) 0.5574(7) 0.1420(3) 0.090(3) Uani 1 1 d . . . . .
N1A N -0.175(3) 0.2318(8) 0.2919(3) 0.068(3) Uani 1 1 d . . . . .
H1AB H -0.285364 0.256885 0.316067 0.081 Uiso 1 1 calc R . . . .
H1AA H -0.118731 0.169475 0.290939 0.081 Uiso 1 1 calc R . . . .
N2A N 0.190(3) 0.4682(8) 0.1397(4) 0.060(3) Uani 1 1 d . . . . .
C1A C -0.089(3) 0.2910(8) 0.2549(4) 0.051(3) Uani 1 1 d . . . . .
C2A C 0.082(3) 0.2492(8) 0.2140(4) 0.047(3) Uani 1 1 d . . . . .
C3A C 0.171(3) 0.3063(7) 0.1769(4) 0.045(3) Uani 1 1 d . . . . .
H3A H 0.286294 0.278134 0.150723 0.054 Uiso 1 1 calc R . . . .
C4A C 0.088(3) 0.4072(8) 0.1784(4) 0.044(3) Uani 1 1 d . . . . .
C5A C -0.087(3) 0.4496(9) 0.2174(4) 0.050(3) Uani 1 1 d . . . . .
H5A H -0.145178 0.517123 0.218082 0.060 Uiso 1 1 calc R . . . .
C6A C -0.174(3) 0.3912(9) 0.2548(4) 0.051(3) Uani 1 1 d . . . . .
H6A H -0.292521 0.419818 0.280729 0.062 Uiso 1 1 calc R . . . .
Cl1B Cl -0.1947(9) 0.7090(2) 0.44461(12) 0.0698(9) Uani 1 1 d . . . . .
O1B O 0.291(3) 0.3977(7) 0.3523(4) 0.089(3) Uani 1 1 d . . . . .
O2B O 0.524(3) 0.2944(7) 0.4006(4) 0.101(4) Uani 1 1 d . . . . .
N1B N -0.020(3) 0.6282(8) 0.5389(4) 0.076(3) Uani 1 1 d . . . . .
H1BA H -0.122415 0.685245 0.533268 0.091 Uiso 1 1 calc R . . . .
H1BB H 0.026901 0.610663 0.567176 0.091 Uiso 1 1 calc R . . . .
N2B N 0.359(3) 0.3736(8) 0.3922(4) 0.063(3) Uani 1 1 d . . . . .
C1B C 0.068(3) 0.5668(8) 0.5036(4) 0.055(3) Uani 1 1 d . . . . .
C2B C 0.000(3) 0.5905(8) 0.4562(4) 0.052(3) Uani 1 1 d . . . . .
C3B C 0.089(3) 0.5296(8) 0.4202(4) 0.047(3) Uani 1 1 d . . . . .
H3B H 0.042937 0.548966 0.389540 0.056 Uiso 1 1 calc R . . . .
C4B C 0.250(3) 0.4378(8) 0.4300(4) 0.052(3) Uani 1 1 d . . . . .
C5B C 0.318(3) 0.4099(9) 0.4764(4) 0.065(3) Uani 1 1 d . . . . .
H5B H 0.424853 0.347774 0.482785 0.077 Uiso 1 1 calc R . . . .
C6B C 0.232(3) 0.4710(8) 0.5109(4) 0.059(3) Uani 1 1 d . . . . .
H6B H 0.281435 0.450683 0.541338 0.071 Uiso 1 1 calc R . . . .
Cl1C Cl 0.3854(8) 0.1348(2) 0.70460(12) 0.0650(9) Uani 1 1 d . . . . .
O1C O 0.732(3) 0.4352(7) 0.6034(3) 0.084(3) Uani 1 1 d . . . . .
O2C O 0.935(3) 0.5439(7) 0.6485(4) 0.090(3) Uani 1 1 d . . . . .
N1C N 0.516(3) 0.2246(7) 0.7971(3) 0.068(3) Uani 1 1 d . . . . .
H1CB H 0.548125 0.246170 0.824780 0.082 Uiso 1 1 calc R . . . .
H1CA H 0.438893 0.166949 0.793436 0.082 Uiso 1 1 calc R . . . .
N2C N 0.796(3) 0.4638(8) 0.6424(4) 0.062(3) Uani 1 1 d . . . . .
C1C C 0.588(3) 0.2812(8) 0.7592(4) 0.043(3) Uani 1 1 d . . . . .
C2C C 0.528(3) 0.2507(8) 0.7132(4) 0.046(3) Uani 1 1 d . . . . .
C3C C 0.600(3) 0.3093(8) 0.6752(4) 0.050(3) Uani 1 1 d . . . . .
H3C H 0.566478 0.287182 0.644996 0.060 Uiso 1 1 calc R . . . .
C4C C 0.724(3) 0.4022(7) 0.6824(4) 0.040(2) Uani 1 1 d . . . . .
C5C C 0.786(3) 0.4347(8) 0.7268(4) 0.048(3) Uani 1 1 d . . . . .
H5C H 0.875658 0.496120 0.731105 0.057 Uiso 1 1 calc R . . . .
C6C C 0.714(3) 0.3758(9) 0.7644(4) 0.052(3) Uani 1 1 d . . . . .
H6C H 0.750574 0.398836 0.794356 0.063 Uiso 1 1 calc R . . . .
Cl1D Cl 0.6255(9) 0.7234(2) 0.94481(12) 0.0703(10) Uani 1 1 d . . . . .
O1D O 1.248(3) 0.4247(7) 0.8568(3) 0.086(3) Uani 1 1 d . . . . .
O2D O 1.319(3) 0.3052(7) 0.9050(3) 0.086(3) Uani 1 1 d . . . . .
N1D N 0.582(3) 0.6229(7) 1.0378(4) 0.067(3) Uani 1 1 d . . . . .
H1DA H 0.513515 0.683532 1.032600 0.080 Uiso 1 1 calc R . . . .
H1DB H 0.559338 0.598205 1.065496 0.080 Uiso 1 1 calc R . . . .
N2D N 1.216(2) 0.3898(7) 0.8958(3) 0.052(2) Uani 1 1 d . . . . .
C1D C 0.725(3) 0.5669(8) 1.0028(4) 0.045(3) Uani 1 1 d . . . . .
C2D C 0.769(3) 0.6016(7) 0.9578(4) 0.038(2) Uani 1 1 d . . . . .
C3D C 0.931(3) 0.5461(7) 0.9224(4) 0.045(3) Uani 1 1 d . . . . .
H3D H 0.967504 0.572777 0.892655 0.054 Uiso 1 1 calc R . . . .
C4D C 1.038(3) 0.4493(7) 0.9325(4) 0.041(2) Uani 1 1 d . . . . .
C5D C 0.996(3) 0.4104(8) 0.9763(4) 0.047(3) Uani 1 1 d . . . . .
H5D H 1.074667 0.345297 0.982192 0.057 Uiso 1 1 calc R . . . .
C6D C 0.840(3) 0.4654(8) 1.0111(4) 0.056(3) Uani 1 1 d . . . . .
H6D H 0.807493 0.437471 1.040617 0.067 Uiso 1 1 calc R . . . .
Cl1E Cl 0.2737(9) 0.6316(2) 0.78457(13) 0.0711(10) Uani 1 1 d . . . . .
O1E O 0.403(3) 0.9328(7) 0.8918(3) 0.085(3) Uani 1 1 d . . . . .
O2E O 0.183(3) 1.0634(6) 0.8576(3) 0.093(3) Uani 1 1 d . . . . .
N1E N -0.062(3) 0.7476(7) 0.7049(3) 0.063(3) Uani 1 1 d . . . . .
H1EB H -0.153112 0.777113 0.680800 0.076 Uiso 1 1 calc R . . . .
H1EA H -0.014276 0.684866 0.704416 0.076 Uiso 1 1 calc R . . . .
N2E N 0.250(3) 0.9725(8) 0.8582(3) 0.060(3) Uani 1 1 d . . . . .
C1E C 0.005(3) 0.7993(8) 0.7430(4) 0.042(3) Uani 1 1 d . . . . .
C2E C 0.164(3) 0.7568(7) 0.7834(4) 0.042(3) Uani 1 1 d . . . . .
C3E C 0.240(3) 0.8130(8) 0.8211(4) 0.048(3) Uani 1 1 d . . . . .
H3E H 0.344817 0.783840 0.847300 0.057 Uiso 1 1 calc R . . . .
C4E C 0.158(3) 0.9136(7) 0.8197(4) 0.045(3) Uani 1 1 d . . . . .
C5E C -0.005(3) 0.9571(8) 0.7811(4) 0.045(3) Uani 1 1 d . . . . .
H5E H -0.067964 1.024394 0.780982 0.054 Uiso 1 1 calc R . . . .
C6E C -0.075(3) 0.9012(7) 0.7431(4) 0.046(3) Uani 1 1 d . . . . .
H6E H -0.177170 0.931509 0.716887 0.055 Uiso 1 1 calc R . . . .
Cl1F Cl -0.0596(10) 1.2185(2) 0.55081(13) 0.0779(10) Uani 1 1 d . . . . .
O1F O 0.468(3) 0.9152(7) 0.6443(4) 0.091(3) Uani 1 1 d . . . . .
O2F O 0.554(3) 0.7942(7) 0.5974(4) 0.096(3) Uani 1 1 d . . . . .
N1F N -0.131(3) 1.1110(8) 0.4607(4) 0.083(4) Uani 1 1 d . . . . .
H1FA H -0.186852 1.172842 0.464638 0.100 Uiso 1 1 calc R . . . .
H1FB H -0.158503 1.084400 0.433961 0.100 Uiso 1 1 calc R . . . .
N2F N 0.452(3) 0.8812(8) 0.6061(4) 0.064(3) Uani 1 1 d . . . . .
C1F C 0.000(3) 1.0554(9) 0.4969(4) 0.056(3) Uani 1 1 d . . . . .
C2F C 0.051(3) 1.0931(8) 0.5408(4) 0.050(3) Uani 1 1 d . . . . .
C3F C 0.196(3) 1.0377(8) 0.5775(4) 0.050(3) Uani 1 1 d . . . . .
H3F H 0.229612 1.065351 0.606623 0.060 Uiso 1 1 calc R . . . .
C4F C 0.289(3) 0.9391(9) 0.5687(4) 0.051(3) Uani 1 1 d . . . . .
C5F C 0.234(3) 0.8975(9) 0.5259(4) 0.056(3) Uani 1 1 d . . . . .
H5F H 0.290545 0.830579 0.521428 0.068 Uiso 1 1 calc R . . . .
C6F C 0.095(4) 0.9548(9) 0.4895(4) 0.063(3) Uani 1 1 d . . . . .
H6F H 0.063722 0.926875 0.460340 0.075 Uiso 1 1 calc R . . . .
Cl1G Cl 0.2765(9) 0.6248(2) 0.29411(12) 0.0635(9) Uani 1 1 d . . . . .
O1G O 0.576(3) 0.9229(7) 0.3962(3) 0.090(3) Uani 1 1 d . . . . .
O2G O 0.795(3) 1.0330(7) 0.3511(4) 0.091(3) Uani 1 1 d . . . . .
N1G N 0.440(3) 0.7182(8) 0.2025(4) 0.071(3) Uani 1 1 d . . . . .
H1GB H 0.487056 0.738789 0.174654 0.085 Uiso 1 1 calc R . . . .
H1GA H 0.359179 0.660828 0.206732 0.085 Uiso 1 1 calc R . . . .
N2G N 0.660(3) 0.9527(9) 0.3568(4) 0.065(3) Uani 1 1 d . . . . .
C1G C 0.492(3) 0.7767(8) 0.2402(4) 0.043(3) Uani 1 1 d . . . . .
C2G C 0.419(3) 0.7435(8) 0.2867(4) 0.049(3) Uani 1 1 d . . . . .
C3G C 0.473(3) 0.8007(8) 0.3242(4) 0.051(3) Uani 1 1 d . . . . .
H3G H 0.428673 0.777549 0.354389 0.061 Uiso 1 1 calc R . . . .
C4G C 0.593(3) 0.8937(7) 0.3171(4) 0.039(2) Uani 1 1 d . . . . .
C5G C 0.672(3) 0.9267(8) 0.2726(4) 0.046(3) Uani 1 1 d . . . . .
H5G H 0.760705 0.988574 0.268238 0.055 Uiso 1 1 calc R . . . .
C6G C 0.620(3) 0.8688(8) 0.2350(4) 0.051(3) Uani 1 1 d . . . . .
H6G H 0.671767 0.892152 0.205020 0.062 Uiso 1 1 calc R . . . .
Cl1H Cl 0.5967(9) 1.2214(2) 0.05416(13) 0.0708(10) Uani 1 1 d . . . . .
O1H O 1.182(3) 0.9180(7) 0.1421(3) 0.092(3) Uani 1 1 d . . . . .
O2H O 1.294(3) 0.8009(6) 0.0934(3) 0.084(3) Uani 1 1 d . . . . .
N1H N 0.593(3) 1.1239(8) -0.0391(4) 0.078(3) Uani 1 1 d . . . . .
H1HA H 0.518462 1.183923 -0.033577 0.094 Uiso 1 1 calc R . . . .
H1HB H 0.580920 1.100290 -0.066784 0.094 Uiso 1 1 calc R . . . .
N2H N 1.170(3) 0.8847(7) 0.1030(4) 0.057(3) Uani 1 1 d . . . . .
C1H C 0.730(3) 1.0667(8) -0.0041(4) 0.052(3) Uani 1 1 d . . . . .
C2H C 0.756(3) 1.1006(7) 0.0410(4) 0.045(3) Uani 1 1 d . . . . .
C3H C 0.889(3) 1.0412(8) 0.0768(4) 0.050(3) Uani 1 1 d . . . . .
H3H H 0.891121 1.064783 0.107223 0.060 Uiso 1 1 calc R . . . .
C4H C 1.018(3) 0.9461(7) 0.0667(3) 0.040(2) Uani 1 1 d . . . . .
C5H C 0.995(3) 0.9092(8) 0.0222(4) 0.050(3) Uani 1 1 d . . . . .
H5H H 1.074097 0.844257 0.015995 0.060 Uiso 1 1 calc R . . . .
C6H C 0.857(3) 0.9681(8) -0.0128(4) 0.059(3) Uani 1 1 d . . . . .
H6H H 0.846822 0.942939 -0.042883 0.071 Uiso 1 1 calc R . . . .

loop_
_atom_site_aniso_label
_atom_site_aniso_U_11
_atom_site_aniso_U_22
_atom_site_aniso_U_33
_atom_site_aniso_U_23
_atom_site_aniso_U_13
_atom_site_aniso_U_12
Cl1A 0.073(2) 0.0393(16) 0.098(3) -0.0037(15) 0.0084(19) 0.0079(15)
O1A 0.098(8) 0.097(7) 0.052(6) 0.010(5) 0.022(5) 0.002(6)
O2A 0.118(9) 0.057(6) 0.094(7) 0.012(5) 0.003(6) -0.009(6)
N1A 0.084(8) 0.063(7) 0.054(7) 0.007(5) 0.010(6) 0.003(6)
N2A 0.053(6) 0.067(8) 0.061(7) 0.006(6) 0.002(5) -0.009(5)
C1A 0.047(7) 0.051(7) 0.053(7) 0.000(6) -0.011(5) 0.008(5)
C2A 0.030(6) 0.054(7) 0.057(7) -0.006(6) -0.007(5) 0.003(5)
C3A 0.042(7) 0.044(6) 0.048(7) -0.005(5) -0.004(5) 0.004(5)
C4A 0.045(7) 0.051(7) 0.037(6) 0.000(5) -0.002(5) -0.006(5)
C5A 0.036(7) 0.059(7) 0.055(8) -0.008(6) -0.013(5) 0.007(5)
C6A 0.041(7) 0.062(8) 0.051(7) -0.008(6) -0.004(5) -0.002(5)
Cl1B 0.076(2) 0.0459(17) 0.086(2) 0.0114(15) -0.0051(18) 0.0126(15)
O1B 0.119(9) 0.085(7) 0.062(7) -0.016(5) 0.011(6) -0.001(6)
O2B 0.126(10) 0.065(7) 0.107(8) -0.014(6) 0.015(7) 0.025(6)
N1B 0.117(10) 0.061(7) 0.048(6) -0.006(5) -0.005(6) 0.005(6)
N2B 0.073(7) 0.053(7) 0.062(8) -0.008(5) 0.014(6) -0.006(5)
C1B 0.086(9) 0.038(6) 0.041(7) 0.006(5) -0.003(6) 0.004(6)
C2B 0.052(8) 0.046(7) 0.056(8) 0.008(5) -0.002(6) 0.014(5)
C3B 0.048(7) 0.052(7) 0.041(6) 0.010(5) 0.000(5) -0.006(5)
C4B 0.062(8) 0.040(6) 0.053(7) -0.003(5) 0.008(6) 0.006(5)
C5B 0.070(9) 0.063(8) 0.058(8) 0.009(6) 0.001(7) 0.009(7)
C6B 0.073(9) 0.056(8) 0.048(8) 0.003(6) -0.005(6) -0.003(6)
Cl1C 0.067(2) 0.0386(16) 0.089(2) -0.0070(14) -0.0074(17) -0.0013(14)
O1C 0.110(8) 0.083(7) 0.058(6) 0.017(5) 0.003(5) -0.008(6)
O2C 0.117(9) 0.057(6) 0.098(8) 0.008(5) 0.004(6) -0.014(6)
N1C 0.095(9) 0.065(7) 0.042(6) 0.014(5) 0.005(5) 0.007(6)
N2C 0.068(7) 0.067(8) 0.049(7) 0.001(6) 0.008(5) 0.006(6)
C1C 0.037(6) 0.048(7) 0.044(7) -0.003(5) 0.002(5) 0.007(5)
C2C 0.045(7) 0.042(6) 0.052(7) 0.000(5) -0.005(5) 0.009(5)
C3C 0.047(7) 0.057(7) 0.045(7) -0.011(5) 0.000(5) 0.013(5)
C4C 0.034(6) 0.040(6) 0.046(7) 0.000(5) -0.010(5) 0.002(5)
C5C 0.041(7) 0.042(6) 0.060(8) -0.005(5) 0.005(5) 0.000(5)
C6C 0.044(7) 0.067(8) 0.045(7) -0.014(6) 0.000(5) 0.006(6)
Cl1D 0.076(2) 0.0370(17) 0.096(3) 0.0015(15) -0.0083(19) 0.0106(15)
O1D 0.116(9) 0.087(7) 0.051(6) 0.000(5) 0.016(5) 0.017(6)
O2D 0.106(8) 0.058(6) 0.090(7) -0.011(5) 0.007(6) 0.024(5)
N1D 0.062(7) 0.060(7) 0.076(7) -0.011(5) 0.013(6) 0.008(5)
N2D 0.048(6) 0.048(6) 0.058(7) -0.006(5) 0.004(5) 0.003(5)
C1D 0.026(6) 0.054(7) 0.055(7) -0.004(5) 0.000(5) 0.000(5)
C2D 0.031(6) 0.028(5) 0.054(7) -0.012(5) -0.004(5) 0.000(4)
C3D 0.043(6) 0.032(6) 0.060(7) 0.008(5) -0.006(5) -0.008(5)
C4D 0.032(6) 0.039(6) 0.051(7) -0.006(5) 0.006(5) 0.001(4)
C5D 0.042(7) 0.038(6) 0.060(7) 0.011(5) 0.011(5) 0.001(5)
C6D 0.054(8) 0.058(7) 0.052(7) 0.017(6) 0.014(6) 0.009(6)
Cl1E 0.069(2) 0.0403(16) 0.103(3) 0.0007(15) -0.0191(19) 0.0065(14)
O1E 0.101(8) 0.092(7) 0.061(6) -0.007(5) -0.030(5) 0.006(6)
O2E 0.158(10) 0.038(5) 0.083(7) -0.005(4) -0.015(6) -0.005(6)
N1E 0.075(7) 0.049(6) 0.065(7) -0.003(5) -0.020(5) 0.004(5)
N2E 0.068(7) 0.061(7) 0.052(7) 0.000(5) -0.002(5) -0.009(5)
C1E 0.030(6) 0.052(7) 0.047(7) -0.006(5) -0.009(5) -0.009(5)
C2E 0.034(6) 0.034(6) 0.055(7) 0.004(5) -0.008(5) 0.008(5)
C3E 0.035(6) 0.056(7) 0.051(7) 0.006(5) -0.005(5) 0.001(5)
C4E 0.046(7) 0.036(6) 0.053(7) -0.003(5) -0.004(5) -0.003(5)
C5E 0.043(7) 0.039(6) 0.051(7) 0.006(5) 0.001(5) 0.005(5)
C6E 0.047(7) 0.039(6) 0.052(7) 0.008(5) -0.014(5) 0.000(5)
Cl1F 0.089(3) 0.0500(19) 0.093(3) -0.0053(16) -0.006(2) 0.0118(17)
O1F 0.119(9) 0.081(7) 0.071(7) 0.012(5) -0.034(6) 0.009(6)
O2F 0.131(9) 0.060(6) 0.092(7) 0.013(5) -0.010(6) 0.035(6)
N1F 0.105(10) 0.075(8) 0.068(7) 0.008(6) -0.009(7) 0.013(7)
N2F 0.062(7) 0.075(8) 0.055(7) 0.004(6) -0.012(5) 0.004(6)
C1F 0.057(8) 0.059(8) 0.050(7) 0.013(6) -0.006(6) 0.000(6)
C2F 0.058(8) 0.045(7) 0.047(7) 0.002(5) 0.001(6) -0.001(5)
C3F 0.040(7) 0.056(7) 0.052(7) -0.007(5) -0.005(5) 0.002(5)
C4F 0.057(7) 0.061(8) 0.036(6) 0.003(5) -0.011(5) 0.000(6)
C5F 0.057(8) 0.054(7) 0.057(8) -0.006(6) 0.003(6) 0.006(6)
C6F 0.078(9) 0.062(8) 0.047(7) -0.007(6) -0.006(6) 0.004(7)
Cl1G 0.070(2) 0.0410(16) 0.080(2) 0.0064(14) 0.0010(16) -0.0022(14)
O1G 0.129(9) 0.094(8) 0.046(6) -0.009(5) -0.008(6) 0.000(6)
O2G 0.121(9) 0.052(6) 0.103(8) -0.008(5) -0.020(7) -0.021(6)
N1G 0.087(8) 0.064(7) 0.060(7) -0.008(5) -0.003(6) 0.007(6)
N2G 0.071(8) 0.065(8) 0.057(7) -0.004(6) -0.016(6) 0.013(6)
C1G 0.031(6) 0.052(7) 0.045(7) -0.005(5) -0.007(5) 0.017(5)
C2G 0.040(7) 0.050(7) 0.056(8) 0.006(6) -0.004(5) 0.002(5)
C3G 0.047(7) 0.057(7) 0.046(7) 0.000(5) -0.007(5) 0.017(5)
C4G 0.038(6) 0.031(6) 0.049(7) 0.005(5) -0.006(5) -0.002(4)
C5G 0.043(7) 0.039(6) 0.055(7) 0.001(5) -0.010(5) 0.007(5)
C6G 0.048(7) 0.053(7) 0.054(7) 0.017(6) -0.011(5) -0.008(6)
Cl1H 0.075(2) 0.0350(16) 0.101(3) -0.0039(15) 0.0018(19) 0.0119(15)
O1H 0.129(10) 0.088(7) 0.054(6) 0.010(5) -0.019(6) 0.023(6)
O2H 0.102(8) 0.053(6) 0.092(7) 0.009(5) -0.015(6) 0.031(5)
N1H 0.099(9) 0.068(7) 0.067(7) 0.007(5) -0.018(6) 0.017(6)
N2H 0.055(6) 0.061(7) 0.054(7) 0.008(5) -0.001(5) -0.002(5)
C1H 0.036(6) 0.061(7) 0.059(8) 0.007(6) -0.010(5) 0.004(5)
C2H 0.045(7) 0.029(6) 0.060(7) 0.002(5) -0.004(5) 0.003(5)
C3H 0.055(7) 0.055(7) 0.041(7) -0.009(5) 0.005(5) -0.010(5)
C4H 0.045(7) 0.037(6) 0.039(6) 0.003(4) -0.003(5) 0.001(5)
C5H 0.058(8) 0.033(6) 0.059(8) 0.005(5) -0.007(6) 0.006(5)
C6H 0.064(8) 0.046(7) 0.066(8) -0.008(6) -0.004(6) 0.001(6)

loop_
_atom_type_symbol
_atom_type_description
_atom_type_scat_dispersion_real
_atom_type_scat_dispersion_imag
_atom_type_scat_source
C C 0.0033 0.0016 'International Tables Vol C Tables 4.2.6.8 and 6.1.1.4'
H H 0.0000 0.0000 'International Tables Vol C Tables 4.2.6.8 and 6.1.1.4'
Cl Cl 0.1484 0.1585 'International Tables Vol C Tables 4.2.6.8 and 6.1.1.4'
N N 0.0061 0.0033 'International Tables Vol C Tables 4.2.6.8 and 6.1.1.4'
O O 0.0106 0.0060 'International Tables Vol C Tables 4.2.6.8 and 6.1.1.4'

loop_
_geom_angle_atom_site_label_1
_geom_angle_atom_site_label_2
_geom_angle_atom_site_label_3
_geom_angle
_geom_angle_site_symmetry_1
_geom_angle_site_symmetry_3
_geom_angle_publ_flag
H1AB N1A H1AA 120.0 . . ?
C1A N1A H1AB 120.0 . . ?
C1A N1A H1AA 120.0 . . ?
O1A N2A O2A 122.3(11) . . ?
O1A N2A C4A 119.4(11) . . ?
O2A N2A C4A 118.3(10) . . ?
N1A C1A C2A 120.1(10) . . ?
N1A C1A C6A 122.0(11) . . ?
C6A C1A C2A 117.8(10) . . ?
C1A C2A Cl1A 119.8(9) . . ?
C3A C2A Cl1A 119.0(8) . . ?
C3A C2A C1A 121.3(10) . . ?
C2A C3A H3A 120.3 . . ?
C2A C3A C4A 119.4(10) . . ?
C4A C3A H3A 120.3 . . ?
C3A C4A N2A 119.5(10) . . ?
C3A C4A C5A 120.5(10) . . ?
C5A C4A N2A 120.0(10) . . ?
C4A C5A H5A 120.2 . . ?
C6A C5A C4A 119.7(11) . . ?
C6A C5A H5A 120.2 . . ?
C1A C6A H6A 119.3 . . ?
C5A C6A C1A 121.3(11) . . ?
C5A C6A H6A 119.3 . . ?
H1BA N1B H1BB 120.0 . . ?
C1B N1B H1BA 120.0 . . ?
C1B N1B H1BB 120.0 . . ?
O1B N2B O2B 120.6(11) . . ?
O1B N2B C4B 119.8(11) . . ?
O2B N2B C4B 119.6(11) . . ?
N1B C1B C2B 123.2(10) . . ?
N1B C1B C6B 122.4(10) . . ?
C2B C1B C6B 114.4(10) . . ?
C1B C2B Cl1B 116.8(8) . . ?
C3B C2B Cl1B 119.3(8) . . ?
C3B C2B C1B 123.8(10) . . ?
C2B C3B H3B 120.8 . . ?
C2B C3B C4B 118.5(10) . . ?
C4B C3B H3B 120.8 . . ?
C3B C4B N2B 119.4(10) . . ?
C3B C4B C5B 120.1(10) . . ?
C5B C4B N2B 120.4(10) . . ?
C4B C5B H5B 119.9 . . ?
C6B C5B C4B 120.3(11) . . ?
C6B C5B H5B 119.9 . . ?
C1B C6B H6B 118.6 . . ?
C5B C6B C1B 122.8(11) . . ?
C5B C6B H6B 118.6 . . ?
H1CB N1C H1CA 120.0 . . ?
C1C N1C H1CB 120.0 . . ?
C1C N1C H1CA 120.0 . . ?
O1C N2C O2C 121.6(11) . . ?
O1C N2C C4C 119.1(11) . . ?
O2C N2C C4C 119.2(11) . . ?
N1C C1C C2C 122.2(11) . . ?
N1C C1C C6C 120.9(10) . . ?
C6C C1C C2C 116.8(10) . . ?
C1C C2C Cl1C 118.9(8) . . ?
C3C C2C Cl1C 119.6(9) . . ?
C3C C2C C1C 121.4(10) . . ?
C2C C3C H3C 120.4 . . ?
C2C C3C C4C 119.3(10) . . ?
C4C C3C H3C 120.4 . . ?
C3C C4C N2C 119.1(10) . . ?
C5C C4C N2C 119.8(10) . . ?
C5C C4C C3C 121.1(10) . . ?
C4C C5C H5C 120.4 . . ?
C6C C5C C4C 119.3(11) . . ?
C6C C5C H5C 120.4 . . ?
C1C C6C H6C 119.0 . . ?
C5C C6C C1C 122.1(10) . . ?
C5C C6C H6C 119.0 . . ?
H1DA N1D H1DB 120.0 . . ?
C1D N1D H1DA 120.0 . . ?
C1D N1D H1DB 120.0 . . ?
O1D N2D O2D 122.1(10) . . ?
O1D N2D C4D 119.3(9) . . ?
O2D N2D C4D 118.6(10) . . ?
N1D C1D C2D 123.1(10) . . ?
N1D C1D C6D 120.6(10) . . ?
C2D C1D C6D 116.4(9) . . ?
C1D C2D Cl1D 118.9(7) . . ?
C3D C2D Cl1D 117.8(8) . . ?
C3D C2D C1D 123.3(9) . . ?
C2D C3D H3D 121.2 . . ?
C2D C3D C4D 117.6(10) . . ?
C4D C3D H3D 121.2 . . ?
C3D C4D N2D 118.4(9) . . ?
C5D C4D N2D 119.8(9) . . ?
C5D C4D C3D 121.7(10) . . ?
C4D C5D H5D 119.7 . . ?
C6D C5D C4D 120.6(10) . . ?
C6D C5D H5D 119.7 . . ?
C1D C6D H6D 119.8 . . ?
C5D C6D C1D 120.4(10) . . ?
C5D C6D H6D 119.8 . . ?
H1EB N1E H1EA 120.0 . . ?
C1E N1E H1EB 120.0 . . ?
C1E N1E H1EA 120.0 . . ?
O1E N2E O2E 120.2(11) . . ?
O1E N2E C4E 119.6(10) . . ?
O2E N2E C4E 120.2(10) . . ?
N1E C1E C2E 123.5(10) . . ?
N1E C1E C6E 119.2(10) . . ?
C6E C1E C2E 117.4(9) . . ?
C1E C2E Cl1E 119.0(8) . . ?
C3E C2E Cl1E 119.4(8) . . ?
C3E C2E C1E 121.6(9) . . ?
C2E C3E H3E 120.4 . . ?
C2E C3E C4E 119.2(10) . . ?
C4E C3E H3E 120.4 . . ?
C3E C4E N2E 119.0(10) . . ?
C3E C4E C5E 120.5(10) . . ?
C5E C4E N2E 120.5(10) . . ?
C4E C5E H5E 119.9 . . ?
C6E C5E C4E 120.2(10) . . ?
C6E C5E H5E 119.9 . . ?
C1E C6E H6E 119.5 . . ?
C5E C6E C1E 121.0(9) . . ?
C5E C6E H6E 119.5 . . ?
H1FA N1F H1FB 120.0 . . ?
C1F N1F H1FA 120.0 . . ?
C1F N1F H1FB 120.0 . . ?
O1F N2F O2F 122.1(11) . . ?
O1F N2F C4F 120.2(11) . . ?
O2F N2F C4F 117.5(11) . . ?
N1F C1F C2F 123.1(11) . . ?
N1F C1F C6F 118.9(11) . . ?
C2F C1F C6F 117.9(10) . . ?
C1F C2F Cl1F 118.8(8) . . ?
C1F C2F C3F 123.6(10) . . ?
C3F C2F Cl1F 117.6(9) . . ?
C2F C3F H3F 121.6 . . ?
C4F C3F C2F 116.8(10) . . ?
C4F C3F H3F 121.6 . . ?
C3F C4F N2F 117.4(10) . . ?
C5F C4F N2F 120.8(11) . . ?
C5F C4F C3F 121.7(10) . . ?
C4F C5F H5F 119.8 . . ?
C4F C5F C6F 120.4(11) . . ?
C6F C5F H5F 119.8 . . ?
C1F C6F H6F 120.3 . . ?
C5F C6F C1F 119.5(11) . . ?
C5F C6F H6F 120.3 . . ?
H1GB N1G H1GA 120.0 . . ?
C1G N1G H1GB 120.0 . . ?
C1G N1G H1GA 120.0 . . ?
O1G N2G O2G 121.4(11) . . ?
O1G N2G C4G 118.9(12) . . ?
O2G N2G C4G 119.8(11) . . ?
N1G C1G C2G 121.0(11) . . ?
N1G C1G C6G 121.8(11) . . ?
C6G C1G C2G 117.2(10) . . ?
C1G C2G Cl1G 117.9(9) . . ?
C3G C2G Cl1G 120.7(9) . . ?
C3G C2G C1G 121.3(11) . . ?
C2G C3G H3G 120.3 . . ?
C2G C3G C4G 119.3(10) . . ?
C4G C3G H3G 120.3 . . ?
C3G C4G N2G 119.2(10) . . ?
C5G C4G N2G 120.2(10) . . ?
C5G C4G C3G 120.5(10) . . ?
C4G C5G H5G 120.0 . . ?
C6G C5G C4G 120.0(11) . . ?
C6G C5G H5G 120.0 . . ?
C1G C6G H6G 119.2 . . ?
C5G C6G C1G 121.6(11) . . ?
C5G C6G H6G 119.2 . . ?
H1HA N1H H1HB 120.0 . . ?
C1H N1H H1HA 120.0 . . ?
C1H N1H H1HB 120.0 . . ?
O1H N2H O2H 121.9(10) . . ?
O1H N2H C4H 118.6(10) . . ?
O2H N2H C4H 119.5(10) . . ?
N1H C1H C2H 122.5(11) . . ?
N1H C1H C6H 120.5(11) . . ?
C2H C1H C6H 116.9(10) . . ?
C1H C2H Cl1H 119.1(8) . . ?
C3H C2H Cl1H 118.7(9) . . ?
C3H C2H C1H 122.2(10) . . ?
C2H C3H H3H 120.4 . . ?
C2H C3H C4H 119.1(10) . . ?
C4H C3H H3H 120.4 . . ?
C3H C4H N2H 119.9(9) . . ?
C5H C4H N2H 119.6(9) . . ?
C5H C4H C3H 120.4(9) . . ?
C4H C5H H5H 120.0 . . ?
C6H C5H C4H 119.9(10) . . ?
C6H C5H H5H 120.0 . . ?
C1H C6H H6H 119.4 . . ?
C5H C6H C1H 121.2(11) . . ?
C5H C6H H6H 119.4 . . ?

loop_
_geom_bond_atom_site_label_1
_geom_bond_atom_site_label_2
_geom_bond_distance
_geom_bond_site_symmetry_2
_geom_bond_publ_flag
Cl1A C2A 1.737(11) . ?
O1A N2A 1.214(12) . ?
O2A N2A 1.229(12) . ?
N1A H1AB 0.8600 . ?
N1A H1AA 0.8600 . ?
N1A C1A 1.367(14) . ?
N2A C4A 1.434(14) . ?
C1A C2A 1.424(15) . ?
C1A C6A 1.379(14) . ?
C2A C3A 1.355(15) . ?
C3A H3A 0.9300 . ?
C3A C4A 1.386(14) . ?
C4A C5A 1.392(14) . ?
C5A H5A 0.9300 . ?
C5A C6A 1.370(16) . ?
C6A H6A 0.9300 . ?
Cl1B C2B 1.759(10) . ?
O1B N2B 1.211(13) . ?
O2B N2B 1.233(13) . ?
N1B H1BA 0.8600 . ?
N1B H1BB 0.8600 . ?
N1B C1B 1.335(14) . ?
N2B C4B 1.430(14) . ?
C1B C2B 1.413(15) . ?
C1B C6B 1.422(15) . ?
C2B C3B 1.347(15) . ?
C3B H3B 0.9300 . ?
C3B C4B 1.381(14) . ?
C4B C5B 1.400(16) . ?
C5B H5B 0.9300 . ?
C5B C6B 1.315(16) . ?
C6B H6B 0.9300 . ?
Cl1C C2C 1.716(12) . ?
O1C N2C 1.218(13) . ?
O2C N2C 1.251(14) . ?
N1C H1CB 0.8600 . ?
N1C H1CA 0.8600 . ?
N1C C1C 1.353(13) . ?
N2C C4C 1.440(14) . ?
C1C C2C 1.410(14) . ?
C1C C6C 1.409(16) . ?
C2C C3C 1.371(15) . ?
C3C H3C 0.9300 . ?
C3C C4C 1.390(14) . ?
C4C C5C 1.377(14) . ?
C5C H5C 0.9300 . ?
C5C C6C 1.365(16) . ?
C6C H6C 0.9300 . ?
Cl1D C2D 1.746(9) . ?
O1D N2D 1.214(12) . ?
O2D N2D 1.219(11) . ?
N1D H1DA 0.8600 . ?
N1D H1DB 0.8600 . ?
N1D C1D 1.344(13) . ?
N2D C4D 1.454(13) . ?
C1D C2D 1.376(14) . ?
C1D C6D 1.439(14) . ?
C2D C3D 1.375(14) . ?
C3D H3D 0.9300 . ?
C3D C4D 1.382(13) . ?
C4D C5D 1.361(14) . ?
C5D H5D 0.9300 . ?
C5D C6D 1.349(14) . ?
C6D H6D 0.9300 . ?
Cl1E C2E 1.725(10) . ?
O1E N2E 1.233(12) . ?
O2E N2E 1.245(12) . ?
N1E H1EB 0.8600 . ?
N1E H1EA 0.8600 . ?
N1E C1E 1.339(13) . ?
N2E C4E 1.429(14) . ?
C1E C2E 1.416(14) . ?
C1E C6E 1.397(14) . ?
C2E C3E 1.370(15) . ?
C3E H3E 0.9300 . ?
C3E C4E 1.382(14) . ?
C4E C5E 1.384(13) . ?
C5E H5E 0.9300 . ?
C5E C6E 1.370(15) . ?
C6E H6E 0.9300 . ?
Cl1F C2F 1.753(11) . ?
O1F N2F 1.191(13) . ?
O2F N2F 1.246(13) . ?
N1F H1FA 0.8600 . ?
N1F H1FB 0.8600 . ?
N1F C1F 1.360(14) . ?
N2F C4F 1.447(14) . ?
C1F C2F 1.379(16) . ?
C1F C6F 1.407(16) . ?
C2F C3F 1.389(15) . ?
C3F H3F 0.9300 . ?
C3F C4F 1.386(15) . ?
C4F C5F 1.375(15) . ?
C5F H5F 0.9300 . ?
C5F C6F 1.388(16) . ?
C6F H6F 0.9300 . ?
Cl1G C2G 1.742(11) . ?
O1G N2G 1.233(13) . ?
O2G N2G 1.242(14) . ?
N1G H1GB 0.8600 . ?
N1G H1GA 0.8600 . ?
N1G C1G 1.367(14) . ?
N2G C4G 1.430(14) . ?
C1G C2G 1.424(15) . ?
C1G C6G 1.375(15) . ?
C2G C3G 1.355(15) . ?
C3G H3G 0.9300 . ?
C3G C4G 1.381(14) . ?
C4G C5G 1.375(14) . ?
C5G H5G 0.9300 . ?
C5G C6G 1.364(15) . ?
C6G H6G 0.9300 . ?
Cl1H C2H 1.752(10) . ?
O1H N2H 1.212(12) . ?
O2H N2H 1.233(11) . ?
N1H H1HA 0.8600 . ?
N1H H1HB 0.8600 . ?
N1H C1H 1.352(14) . ?
N2H C4H 1.433(13) . ?
C1H C2H 1.380(15) . ?
C1H C6H 1.415(15) . ?
C2H C3H 1.380(14) . ?
C3H H3H 0.9300 . ?
C3H C4H 1.381(14) . ?
C4H C5H 1.376(14) . ?
C5H H5H 0.9300 . ?
C5H C6H 1.368(15) . ?
C6H H6H 0.9300 . ?

loop_
_geom_hbond_atom_site_label_D
_geom_hbond_atom_site_label_H
_geom_hbond_atom_site_label_A
_geom_hbond_distance_DH
_geom_hbond_distance_HA
_geom_hbond_distance_DA
_geom_hbond_angle_DHA
_geom_hbond_site_symmetry_A
_geom_hbond_publ_flag
N1A H1AB O1B 0.86 2.62 3.382(14) 148.8 1_455 yes
N1A H1AB O2B 0.86 2.55 3.377(14) 162.2 1_455 yes
N1A H1AA Cl1A 0.86 2.58 2.991(11) 110.4 . yes
N1A H1AA O2G 0.86 2.55 3.179(14) 131.2 1_445 yes
C6A H6A O1B 0.93 2.57 3.397(16) 147.6 1_455 yes
N1B H1BA O2F 0.86 2.60 3.154(14) 123.4 1_455 yes
N1B H1BB O2C 0.86 2.51 3.328(14) 159.3 1_455 yes
C6B H6B O1C 0.93 2.48 3.298(16) 146.3 . yes
N1C H1CB O2D 0.86 2.55 3.332(14) 152.1 1_455 yes
N1C H1CA O2E 0.86 2.51 3.088(14) 125.2 1_545 yes
C5C H5C Cl1E 0.93 2.91 3.756(12) 151.5 1_655 yes
N1D H1DA O2H 0.86 2.46 3.031(13) 124.5 1_456 yes
C6D H6D O1A 0.93 2.53 3.303(14) 140.8 1_556 yes
N1E H1EB O1F 0.86 2.52 3.301(12) 151.2 1_455 yes
N1E H1EB O2F 0.86 2.65 3.462(13) 157.3 1_455 yes
N1E H1EA O2C 0.86 2.52 3.213(14) 137.9 1_455 yes
C6E H6E O1F 0.93 2.51 3.340(15) 147.9 1_455 yes
N1F H1FB O2G 0.86 2.49 3.338(15) 170.6 1_455 yes
C6F H6F O1G 0.93 2.63 3.390(16) 139.1 1_455 yes
N1G H1GB O2H 0.86 2.57 3.349(13) 151.5 1_455 yes
N1G H1GA O2A 0.86 2.56 3.124(15) 124.5 . yes
N1G H1GA Cl1G 0.86 2.55 2.964(11) 110.3 . yes
C5G H5G Cl1A 0.93 2.96 3.787(12) 149.6 1_665 yes
C6G H6G O1H 0.93 2.62 3.202(14) 121.5 1_455 yes
N1H H1HA O2D 0.86 2.49 3.061(13) 124.4 1_464 yes
C6H H6H O1E 0.93 2.55 3.308(15) 139.3 1_554 yes

loop_
_geom_torsion_atom_site_label_1
_geom_torsion_atom_site_label_2
_geom_torsion_atom_site_label_3
_geom_torsion_atom_site_label_4
_geom_torsion
_geom_torsion_site_symmetry_1
_geom_torsion_site_symmetry_2
_geom_torsion_site_symmetry_3
_geom_torsion_site_symmetry_4
_geom_torsion_publ_flag
Cl1A C2A C3A C4A -179.7(8) . . . . ?
O1A N2A C4A C3A 0.1(16) . . . . ?
O1A N2A C4A C5A 179.0(11) . . . . ?
O2A N2A C4A C3A -179.6(11) . . . . ?
O2A N2A C4A C5A -0.7(16) . . . . ?
N1A C1A C2A Cl1A -1.4(15) . . . . ?
N1A C1A C2A C3A -179.8(11) . . . . ?
N1A C1A C6A C5A -179.8(11) . . . . ?
N2A C4A C5A C6A -178.0(10) . . . . ?
C1A C2A C3A C4A -1.2(16) . . . . ?
C2A C1A C6A C5A -2.1(16) . . . . ?
C2A C3A C4A N2A 178.5(10) . . . . ?
C2A C3A C4A C5A -0.5(16) . . . . ?
C3A C4A C5A C6A 0.9(16) . . . . ?
C4A C5A C6A C1A 0.4(16) . . . . ?
C6A C1A C2A Cl1A -179.1(8) . . . . ?
C6A C1A C2A C3A 2.5(16) . . . . ?
Cl1B C2B C3B C4B 178.4(9) . . . . ?
O1B N2B C4B C3B -4.4(18) . . . . ?
O1B N2B C4B C5B 178.4(13) . . . . ?
O2B N2B C4B C3B 175.2(12) . . . . ?
O2B N2B C4B C5B -2.0(19) . . . . ?
N1B C1B C2B Cl1B 2.4(18) . . . . ?
N1B C1B C2B C3B 179.6(13) . . . . ?
N1B C1B C6B C5B 179.7(14) . . . . ?
N2B C4B C5B C6B 176.7(12) . . . . ?
C1B C2B C3B C4B 1.3(18) . . . . ?
C2B C1B C6B C5B 0.8(19) . . . . ?
C2B C3B C4B N2B -177.4(11) . . . . ?
C2B C3B C4B C5B -0.2(18) . . . . ?
C3B C4B C5B C6B 0(2) . . . . ?
C4B C5B C6B C1B 0(2) . . . . ?
C6B C1B C2B Cl1B -178.7(9) . . . . ?
C6B C1B C2B C3B -1.5(18) . . . . ?
Cl1C C2C C3C C4C -178.5(8) . . . . ?
O1C N2C C4C C3C 3.5(16) . . . . ?
O1C N2C C4C C5C -178.2(10) . . . . ?
O2C N2C C4C C3C -174.2(10) . . . . ?
O2C N2C C4C C5C 4.2(16) . . . . ?
N1C C1C C2C Cl1C -3.9(14) . . . . ?
N1C C1C C2C C3C 179.6(10) . . . . ?
N1C C1C C6C C5C -179.5(10) . . . . ?
N2C C4C C5C C6C 179.7(10) . . . . ?
C1C C2C C3C C4C -2.0(15) . . . . ?
C2C C1C C6C C5C -1.6(15) . . . . ?
C2C C3C C4C N2C -179.5(9) . . . . ?
C2C C3C C4C C5C 2.1(15) . . . . ?
C3C C4C C5C C6C -2.0(16) . . . . ?
C4C C5C C6C C1C 1.8(16) . . . . ?
C6C C1C C2C Cl1C 178.2(8) . . . . ?
C6C C1C C2C C3C 1.7(15) . . . . ?
Cl1D C2D C3D C4D -178.8(8) . . . . ?
O1D N2D C4D C3D -3.9(15) . . . . ?
O1D N2D C4D C5D 178.9(11) . . . . ?
O2D N2D C4D C3D 178.0(11) . . . . ?
O2D N2D C4D C5D 0.8(16) . . . . ?
N1D C1D C2D Cl1D -1.4(14) . . . . ?
N1D C1D C2D C3D 176.5(10) . . . . ?
N1D C1D C6D C5D -177.4(11) . . . . ?
N2D C4D C5D C6D 178.2(10) . . . . ?
C1D C2D C3D C4D 3.2(15) . . . . ?
C2D C1D C6D C5D 2.6(16) . . . . ?
C2D C3D C4D N2D -179.0(9) . . . . ?
C2D C3D C4D C5D -1.9(15) . . . . ?
C3D C4D C5D C6D 1.2(17) . . . . ?
C4D C5D C6D C1D -1.5(18) . . . . ?
C6D C1D C2D Cl1D 178.6(8) . . . . ?
C6D C1D C2D C3D -3.5(15) . . . . ?
Cl1E C2E C3E C4E 178.8(8) . . . . ?
O1E N2E C4E C3E 0.5(17) . . . . ?
O1E N2E C4E C5E -178.3(11) . . . . ?
O2E N2E C4E C3E 179.3(11) . . . . ?
O2E N2E C4E C5E 0.5(16) . . . . ?
N1E C1E C2E Cl1E -1.1(15) . . . . ?
N1E C1E C2E C3E 177.6(11) . . . . ?
N1E C1E C6E C5E -178.9(10) . . . . ?
N2E C4E C5E C6E 176.2(10) . . . . ?
C1E C2E C3E C4E 0.1(17) . . . . ?
C2E C1E C6E C5E -0.9(16) . . . . ?
C2E C3E C4E N2E -177.4(10) . . . . ?
C2E C3E C4E C5E 1.3(16) . . . . ?
C3E C4E C5E C6E -2.5(16) . . . . ?
C4E C5E C6E C1E 2.3(16) . . . . ?
C6E C1E C2E Cl1E -179.0(8) . . . . ?
C6E C1E C2E C3E -0.3(16) . . . . ?
Cl1F C2F C3F C4F -178.8(9) . . . . ?
O1F N2F C4F C3F 8.0(18) . . . . ?
O1F N2F C4F C5F -172.9(13) . . . . ?
O2F N2F C4F C3F -176.0(12) . . . . ?
O2F N2F C4F C5F 3.1(18) . . . . ?
N1F C1F C2F Cl1F 0.3(18) . . . . ?
N1F C1F C2F C3F -177.8(12) . . . . ?
N1F C1F C6F C5F 179.1(13) . . . . ?
N2F C4F C5F C6F -176.6(12) . . . . ?
C1F C2F C3F C4F -0.7(18) . . . . ?
C2F C1F C6F C5F 0.0(19) . . . . ?
C2F C3F C4F N2F 177.9(11) . . . . ?
C2F C3F C4F C5F -1.2(18) . . . . ?
C3F C4F C5F C6F 2(2) . . . . ?
C4F C5F C6F C1F -2(2) . . . . ?
C6F C1F C2F Cl1F 179.3(10) . . . . ?
C6F C1F C2F C3F 1.3(19) . . . . ?
Cl1G C2G C3G C4G 178.6(8) . . . . ?
O1G N2G C4G C3G -7.0(15) . . . . ?
O1G N2G C4G C5G 177.6(10) . . . . ?
O2G N2G C4G C3G 174.2(10) . . . . ?
O2G N2G C4G C5G -1.3(15) . . . . ?
N1G C1G C2G Cl1G 2.1(13) . . . . ?
N1G C1G C2G C3G 179.5(10) . . . . ?
N1G C1G C6G C5G -179.9(10) . . . . ?
N2G C4G C5G C6G 177.7(10) . . . . ?
C1G C2G C3G C4G 1.3(15) . . . . ?
C2G C1G C6G C5G -0.7(15) . . . . ?
C2G C3G C4G N2G -178.0(10) . . . . ?
C2G C3G C4G C5G -2.6(15) . . . . ?
C3G C4G C5G C6G 2.3(15) . . . . ?
C4G C5G C6G C1G -0.6(16) . . . . ?
C6G C1G C2G Cl1G -177.1(8) . . . . ?
C6G C1G C2G C3G 0.3(15) . . . . ?
Cl1H C2H C3H C4H -179.4(8) . . . . ?
O1H N2H C4H C3H 0.2(16) . . . . ?
O1H N2H C4H C5H -178.7(12) . . . . ?
O2H N2H C4H C3H -178.0(11) . . . . ?
O2H N2H C4H C5H 3.2(16) . . . . ?
N1H C1H C2H Cl1H 1.6(17) . . . . ?
N1H C1H C2H C3H 178.6(11) . . . . ?
N1H C1H C6H C5H -179.8(12) . . . . ?
N2H C4H C5H C6H -178.6(10) . . . . ?
C1H C2H C3H C4H 3.6(17) . . . . ?
C2H C1H C6H C5H 0.8(17) . . . . ?
C2H C3H C4H N2H 177.4(10) . . . . ?
C2H C3H C4H C5H -3.8(17) . . . . ?
C3H C4H C5H C6H 2.6(18) . . . . ?
C4H C5H C6H C1H -1.1(19) . . . . ?
C6H C1H C2H Cl1H -179.1(9) . . . . ?
C6H C1H C2H C3H -2.1(17) . . . . ?
